data_7703397
loop_
_publ_author_name
'Wang, Yun-Juan'
'Wu, Dong-Fang'
'Gou, Jian'
'Duan, Yao-Yao'
'Li, Ling'
'Chen, Huan-Huan'
'Gao, Hong-Ling'
'Cui, Jian-Zhong'

_publ_section_title
;
 Modulation of the properties of dinuclear lanthanide complexes through
 utilizing different \b-diketonate co-ligands: near-infrared luminescence
 and magnetization dynamics.
;
_journal_issue 9
_journal_name_full 'Dalton transactions (Cambridge, England : 2003)'
_journal_page_first 2850
_journal_page_last 2861
_journal_paper_doi 10.1039/c9dt04093e
_journal_volume 49
_journal_year 2020
_chemical_formula_sum 'C46 H38 Cl4 Dy2 F6 N8 O10 S2'
_chemical_formula_weight 1507.76
_space_group_crystal_system triclinic
_space_group_IT_number 2
_space_group_name_Hall '-P 1'
_space_group_name_H-M_alt 'P -1'
_atom_sites_solution_hydrogens geom
_audit_creation_method SHELXL-2018/3
_audit_update_record
;
2019-07-11 deposited with the CCDC.	2020-01-29 downloaded from the CCDC.
;
_cell_angle_alpha 113.07(3)
_cell_angle_beta 104.13(3)
_cell_angle_gamma 102.28(3)
_cell_formula_units_Z 1
_cell_length_a 10.583(2)
_cell_length_b 11.808(2)
_cell_length_c 12.599(3)
_cell_measurement_reflns_used 4088
_cell_measurement_temperature 113(2)
_cell_measurement_theta_max 27.8505
_cell_measurement_theta_min 1.8866
_cell_volume 1318.1(7)
_computing_cell_refinement crystalclear
_computing_data_collection crystalclear
_computing_data_reduction crystalclear
_computing_molecular_graphics 'Bruker SHELXTL'
_computing_publication_material 'Bruker SHELXTL'
_computing_structure_refinement 'SHELXL-97 (Sheldrick, 1997)'
_computing_structure_solution 'SHELXS-97 (Sheldrick, 1990)'
_diffrn_ambient_temperature 113(2)
_diffrn_measured_fraction_theta_full 0.997
_diffrn_measured_fraction_theta_max 0.997
_diffrn_measurement_device_type 'rigaku saturn'
_diffrn_measurement_method '\w scans'
_diffrn_radiation_type MoK\a
_diffrn_radiation_wavelength 0.71073
_diffrn_reflns_av_R_equivalents 0.0391
_diffrn_reflns_av_unetI/netI 0.0432
_diffrn_reflns_Laue_measured_fraction_full 0.997
_diffrn_reflns_Laue_measured_fraction_max 0.997
_diffrn_reflns_limit_h_max 12
_diffrn_reflns_limit_h_min -12
_diffrn_reflns_limit_k_max 14
_diffrn_reflns_limit_k_min -14
_diffrn_reflns_limit_l_max 14
_diffrn_reflns_limit_l_min -14
_diffrn_reflns_number 12858
_diffrn_reflns_point_group_measured_fraction_full 0.997
_diffrn_reflns_point_group_measured_fraction_max 0.997
_diffrn_reflns_theta_full 25.020
_diffrn_reflns_theta_max 25.020
_diffrn_reflns_theta_min 1.998
_diffrn_standards_decay_% 0
_diffrn_standards_interval_count 0
_diffrn_standards_interval_time 0
_diffrn_standards_number 0
_exptl_absorpt_coefficient_mu 3.180
_exptl_absorpt_correction_T_max 1
_exptl_absorpt_correction_T_min 0.8529
_exptl_absorpt_correction_type multi-scan
_exptl_absorpt_process_details crystalclear
_exptl_crystal_colour yellow
_exptl_crystal_density_diffrn 1.899
_exptl_crystal_description block
_exptl_crystal_F_000 736
_exptl_crystal_size_max 0.200
_exptl_crystal_size_mid 0.180
_exptl_crystal_size_min 0.120
_refine_diff_density_max 1.499
_refine_diff_density_min -1.734
_refine_diff_density_rms 0.256
_refine_ls_extinction_coef 0.0074(11)
_refine_ls_extinction_expression Fc^*^=kFc[1+0.001xFc^2^\l^3^/sin(2\q)]^-1/4^
_refine_ls_extinction_method 'SHELXL-2018/3 (Sheldrick 2018)'
_refine_ls_goodness_of_fit_ref 1.088
_refine_ls_hydrogen_treatment constr
_refine_ls_matrix_type full
_refine_ls_number_parameters 355
_refine_ls_number_reflns 4626
_refine_ls_number_restraints 0
_refine_ls_restrained_S_all 1.088
_refine_ls_R_factor_all 0.0440
_refine_ls_R_factor_gt 0.0386
_refine_ls_shift/su_max 0.003
_refine_ls_shift/su_mean 0.000
_refine_ls_structure_factor_coef Fsqd
_refine_ls_weighting_details 'w=1/[\s^2^(Fo^2^)+(0.0922P)^2^+6.1919P] where P=(Fo^2^+2Fc^2^)/3'
_refine_ls_weighting_scheme calc
_refine_ls_wR_factor_gt 0.1105
_refine_ls_wR_factor_ref 0.1387
_reflns_Friedel_coverage 0.000
_reflns_number_gt 4345
_reflns_number_total 4626
_reflns_threshold_expression 'I > 2\s(I)'
_cod_data_source_file c9dt04093e2.cif
_cod_data_source_block shelxl_CCDC3
_cod_depositor_comments
;
The following automatic conversions were performed:

data item '_exptl_absorpt_correction_type' value 'MULTI-SCAN' was
changed to 'multi-scan' in accordance with the
/home/data/users/saulius/crontab/automatic-downloads/rss-feeds/RSC/lib/dictionaries/cif_core.dic
dictionary named 'cif_core.dic' version 2.4.2 last updated on
2011-04-26.

Automatic conversion script
Id: cif_fix_values 7556 2019-12-06 15:28:31Z antanas 

 Adding full bibliography for 7703389--7703398.cif.
;
_cod_original_cell_volume 1318.1(6)
_cod_database_code 7703397
_shelx_shelxl_version_number 2018/3
_shelx_space_group_comment
;
The symmetry employed for this shelxl refinement is uniquely defined
by the following loop, which should always be used as a source of
symmetry information in preference to the above space-group names.
They are only intended as comments.
;
_shelx_estimated_absorpt_t_min 0.569
_shelx_estimated_absorpt_t_max 0.701

loop_
_space_group_symop_operation_xyz
'x, y, z'
'-x, -y, -z'

loop_
_atom_site_label
_atom_site_type_symbol
_atom_site_fract_x
_atom_site_fract_y
_atom_site_fract_z
_atom_site_U_iso_or_equiv
_atom_site_adp_type
_atom_site_occupancy
_atom_site_site_symmetry_order
_atom_site_calc_flag
_atom_site_refinement_flags_posn
_atom_site_refinement_flags_adp
Dy1 Dy 0.29570(3) 0.40565(3) 0.91143(3) 0.01364(18) Uani 1 1 d . .
S1 S -0.1664(2) 0.2432(3) 0.56494(19) 0.0382(5) Uani 1 1 d . .
F1 F 0.3741(5) 0.0635(5) 0.4806(4) 0.0401(13) Uani 1 1 d . .
F2 F 0.5029(6) 0.2643(6) 0.5609(5) 0.0506(15) Uani 1 1 d . .
F3 F 0.5263(6) 0.1577(6) 0.6645(5) 0.0499(15) Uani 1 1 d . .
O1 O 0.5131(5) 0.4033(4) 1.0194(4) 0.0157(10) Uani 1 1 d . .
O2 O 0.0944(5) 0.3400(5) 0.9279(5) 0.0212(11) Uani 1 1 d . .
O3 O 0.1235(5) 0.3181(5) 0.7118(5) 0.0253(11) Uani 1 1 d . .
O4 O 0.3876(5) 0.3110(5) 0.7578(4) 0.0199(10) Uani 1 1 d . .
O5 O 0.3364(5) 0.5378(5) 1.1272(5) 0.0215(11) Uani 1 1 d . .
H5 H 0.387670 0.628889 1.164798 0.026 Uiso 1 1 calc R U
N1 N 0.7662(6) 0.3994(6) 1.0969(5) 0.0182(12) Uani 1 1 d . .
N2 N 0.8178(6) 0.1860(6) 1.1153(6) 0.0233(13) Uani 1 1 d . .
N3 N 0.4138(6) 0.1888(6) 0.9795(6) 0.0180(12) Uani 1 1 d . .
N4 N 0.2885(6) 0.2120(5) 0.9424(5) 0.0145(11) Uani 1 1 d . .
C1 C 0.8946(7) 0.4004(7) 1.1352(7) 0.0211(15) Uani 1 1 d . .
H1 H 0.970536 0.474887 1.156204 0.025 Uiso 1 1 calc R U
C2 C 0.9194(8) 0.2925(8) 1.1449(7) 0.0258(16) Uani 1 1 d . .
H2 H 1.012580 0.296163 1.173892 0.031 Uiso 1 1 calc R U
C3 C 0.6899(8) 0.1854(7) 1.0746(7) 0.0203(15) Uani 1 1 d . .
H3 H 0.614679 0.110094 1.053111 0.024 Uiso 1 1 calc R U
C4 C 0.6601(7) 0.2892(7) 1.0619(6) 0.0182(14) Uani 1 1 d . .
C5 C 0.5200(7) 0.2932(6) 1.0171(6) 0.0153(13) Uani 1 1 d . .
C6 C 0.1823(7) 0.1183(7) 0.9249(6) 0.0177(14) Uani 1 1 d . .
H6 H 0.198918 0.047840 0.937739 0.021 Uiso 1 1 calc R U
C7 C 0.0393(7) 0.1150(7) 0.8869(7) 0.0182(14) Uani 1 1 d . .
C8 C 0.0035(7) 0.2246(7) 0.8891(6) 0.0168(14) Uani 1 1 d . .
C9 C -0.1396(7) 0.2037(8) 0.8490(7) 0.0235(16) Uani 1 1 d . .
H9 H -0.168786 0.273870 0.847030 0.028 Uiso 1 1 calc R U
C10 C -0.2374(7) 0.0878(8) 0.8131(7) 0.0227(16) Uani 1 1 d . .
H10 H -0.332411 0.080178 0.787405 0.027 Uiso 1 1 calc R U
C11 C -0.2045(7) -0.0215(7) 0.8121(7) 0.0208(15) Uani 1 1 d . .
C12 C -0.0644(7) -0.0031(7) 0.8509(6) 0.0177(14) Uani 1 1 d . .
H12 H -0.037079 -0.073937 0.853318 0.021 Uiso 1 1 calc R U
C13 C -0.3136(8) -0.1494(8) 0.7726(8) 0.0321(19) Uani 1 1 d . .
H13A H -0.268847 -0.209310 0.787281 0.048 Uiso 1 1 calc R U
H13B H -0.368959 -0.188319 0.684260 0.048 Uiso 1 1 calc R U
H13C H -0.374088 -0.134143 0.820577 0.048 Uiso 1 1 calc R U
C14 C -0.2892(9) 0.1543(10) 0.4201(8) 0.040(2) Uani 1 1 d . .
H14 H -0.381681 0.154503 0.400599 0.048 Uiso 1 1 calc R U
C15 C -0.2426(8) 0.0833(9) 0.3355(8) 0.0336(19) Uani 1 1 d . .
H15 H -0.297717 0.029369 0.250105 0.040 Uiso 1 1 calc R U
C16 C -0.1008(8) 0.0987(8) 0.3892(7) 0.0285(17) Uani 1 1 d . .
H16 H -0.051020 0.054602 0.344123 0.034 Uiso 1 1 calc R U
C17 C -0.0447(8) 0.1851(7) 0.5140(7) 0.0226(15) Uani 1 1 d . .
C18 C 0.0972(7) 0.2340(7) 0.6057(6) 0.0198(15) Uani 1 1 d . .
C19 C 0.1961(8) 0.1803(7) 0.5660(7) 0.0255(16) Uani 1 1 d . .
H19 H 0.167267 0.111741 0.483924 0.031 Uiso 1 1 calc R U
C20 C 0.3294(7) 0.2245(6) 0.6420(6) 0.0169(14) Uani 1 1 d . .
C21 C 0.4327(8) 0.1772(8) 0.5858(7) 0.0297(18) Uani 1 1 d . .
C22 C 0.2881(9) 0.4875(9) 1.2017(7) 0.038(2) Uani 1 1 d . .
H22A H 0.197400 0.417630 1.151083 0.056 Uiso 1 1 calc R U
H22B H 0.279273 0.558172 1.270352 0.056 Uiso 1 1 calc R U
H22C H 0.354465 0.452094 1.234811 0.056 Uiso 1 1 calc R U
Cl1 Cl 0.3811(5) 0.5647(5) 0.6521(5) 0.1100(15) Uani 1 1 d . .
Cl2 Cl 0.1343(7) 0.4220(5) 0.4343(4) 0.140(2) Uani 1 1 d . .
C23 C 0.1997(18) 0.5322(15) 0.5914(14) 0.085(4) Uani 1 1 d . .
H23A H 0.152684 0.494803 0.635212 0.102 Uiso 1 1 calc R U
H23B H 0.182304 0.614792 0.603728 0.102 Uiso 1 1 calc R U

loop_
_atom_site_aniso_label
_atom_site_aniso_U_11
_atom_site_aniso_U_22
_atom_site_aniso_U_33
_atom_site_aniso_U_23
_atom_site_aniso_U_13
_atom_site_aniso_U_12
Dy1 0.0121(2) 0.0110(2) 0.0169(2) 0.00594(16) 0.00483(15) 0.00391(14)
S1 0.0251(10) 0.0571(14) 0.0228(10) 0.0078(10) 0.0066(8) 0.0200(10)
F1 0.034(3) 0.041(3) 0.024(2) -0.005(2) 0.005(2) 0.020(2)
F2 0.037(3) 0.055(3) 0.048(3) 0.008(3) 0.030(3) 0.010(3)
F3 0.045(3) 0.065(4) 0.033(3) 0.007(3) 0.006(2) 0.045(3)
O1 0.014(2) 0.013(2) 0.021(3) 0.010(2) 0.0032(19) 0.0053(19)
O2 0.017(2) 0.013(2) 0.032(3) 0.007(2) 0.012(2) 0.006(2)
O3 0.022(3) 0.028(3) 0.023(3) 0.007(2) 0.008(2) 0.011(2)
O4 0.015(2) 0.021(2) 0.016(2) 0.003(2) 0.005(2) 0.003(2)
O5 0.020(3) 0.020(2) 0.020(3) 0.008(2) 0.009(2) 0.000(2)
N1 0.018(3) 0.017(3) 0.019(3) 0.008(2) 0.005(2) 0.005(2)
N2 0.022(3) 0.019(3) 0.031(4) 0.013(3) 0.008(3) 0.010(3)
N3 0.015(3) 0.018(3) 0.025(3) 0.012(3) 0.008(2) 0.008(2)
N4 0.010(3) 0.014(3) 0.018(3) 0.007(2) 0.003(2) 0.002(2)
C1 0.016(3) 0.017(3) 0.029(4) 0.013(3) 0.006(3) 0.003(3)
C2 0.019(4) 0.028(4) 0.034(4) 0.014(3) 0.011(3) 0.011(3)
C3 0.021(4) 0.015(3) 0.023(4) 0.008(3) 0.008(3) 0.005(3)
C4 0.019(3) 0.022(4) 0.016(3) 0.011(3) 0.006(3) 0.007(3)
C5 0.019(3) 0.010(3) 0.015(3) 0.004(3) 0.007(3) 0.004(3)
C6 0.016(3) 0.017(3) 0.022(4) 0.010(3) 0.007(3) 0.005(3)
C7 0.011(3) 0.023(4) 0.021(4) 0.012(3) 0.006(3) 0.004(3)
C8 0.018(3) 0.017(3) 0.018(3) 0.011(3) 0.008(3) 0.004(3)
C9 0.016(3) 0.029(4) 0.032(4) 0.018(3) 0.009(3) 0.013(3)
C10 0.015(3) 0.035(4) 0.025(4) 0.019(3) 0.008(3) 0.011(3)
C11 0.017(3) 0.024(4) 0.021(4) 0.012(3) 0.005(3) 0.002(3)
C12 0.016(3) 0.014(3) 0.019(3) 0.006(3) 0.004(3) 0.006(3)
C13 0.018(4) 0.029(4) 0.033(4) 0.013(4) -0.002(3) -0.006(3)
C14 0.019(4) 0.060(6) 0.031(5) 0.015(4) 0.006(4) 0.012(4)
C15 0.020(4) 0.046(5) 0.021(4) 0.009(4) 0.004(3) 0.004(4)
C16 0.017(4) 0.032(4) 0.025(4) 0.008(3) 0.000(3) 0.007(3)
C17 0.021(4) 0.023(4) 0.023(4) 0.010(3) 0.007(3) 0.007(3)
C18 0.022(4) 0.019(3) 0.013(3) 0.008(3) 0.003(3) 0.001(3)
C19 0.027(4) 0.022(4) 0.020(4) 0.004(3) 0.008(3) 0.005(3)
C20 0.021(3) 0.014(3) 0.016(3) 0.006(3) 0.007(3) 0.008(3)
C21 0.023(4) 0.035(4) 0.023(4) 0.005(3) 0.005(3) 0.013(3)
C22 0.032(5) 0.043(5) 0.017(4) 0.011(4) 0.003(3) -0.011(4)
Cl1 0.080(3) 0.101(3) 0.109(3) 0.032(3) 0.013(2) 0.017(2)
Cl2 0.168(5) 0.109(4) 0.065(3) 0.039(2) -0.010(3) -0.029(3)
C23 0.114(13) 0.072(9) 0.089(10) 0.052(8) 0.046(10) 0.035(9)

loop_
_atom_type_symbol
_atom_type_description
_atom_type_scat_dispersion_real
_atom_type_scat_dispersion_imag
_atom_type_scat_source
C C 0.0033 0.0016 'International Tables Vol C Tables 4.2.6.8 and 6.1.1.4'
H H 0.0000 0.0000 'International Tables Vol C Tables 4.2.6.8 and 6.1.1.4'
Cl Cl 0.1484 0.1585 'International Tables Vol C Tables 4.2.6.8 and 6.1.1.4'
Dy Dy -0.1892 4.4098 'International Tables Vol C Tables 4.2.6.8 and 6.1.1.4'
F F 0.0171 0.0103 'International Tables Vol C Tables 4.2.6.8 and 6.1.1.4'
N N 0.0061 0.0033 'International Tables Vol C Tables 4.2.6.8 and 6.1.1.4'
O O 0.0106 0.0060 'International Tables Vol C Tables 4.2.6.8 and 6.1.1.4'
S S 0.1246 0.1234 'International Tables Vol C Tables 4.2.6.8 and 6.1.1.4'

loop_
_geom_angle_atom_site_label_1
_geom_angle_atom_site_label_2
_geom_angle_atom_site_label_3
_geom_angle
_geom_angle_site_symmetry_1
_geom_angle_site_symmetry_3
O2 Dy1 O1 141.94(17) . 2_667
O2 Dy1 O4 132.31(18) . .
O1 Dy1 O4 83.69(17) 2_667 .
O2 Dy1 O3 73.33(19) . .
O1 Dy1 O3 118.55(17) 2_667 .
O4 Dy1 O3 70.48(17) . .
O2 Dy1 O1 128.07(18) . .
O1 Dy1 O1 65.54(18) 2_667 .
O4 Dy1 O1 74.31(17) . .
O3 Dy1 O1 143.53(17) . .
O2 Dy1 O5 75.74(18) . .
O1 Dy1 O5 74.65(17) 2_667 .
O4 Dy1 O5 148.34(17) . .
O3 Dy1 O5 140.50(17) . .
O1 Dy1 O5 75.78(17) . .
O2 Dy1 N4 74.09(18) . .
O1 Dy1 N4 129.45(16) 2_667 .
O4 Dy1 N4 85.16(18) . .
O3 Dy1 N4 103.40(19) . .
O1 Dy1 N4 63.96(16) . .
O5 Dy1 N4 90.97(18) . .
O2 Dy1 N1 87.10(18) . 2_667
O1 Dy1 N1 64.59(17) 2_667 2_667
O4 Dy1 N1 111.52(18) . 2_667
O3 Dy1 N1 74.69(19) . 2_667
O1 Dy1 N1 128.55(17) . 2_667
O5 Dy1 N1 79.83(18) . 2_667
N4 Dy1 N1 160.7(2) . 2_667
O2 Dy1 Dy1 146.56(14) . 2_667
O1 Dy1 Dy1 32.89(11) 2_667 2_667
O4 Dy1 Dy1 76.91(12) . 2_667
O3 Dy1 Dy1 139.73(13) . 2_667
O1 Dy1 Dy1 32.65(11) . 2_667
O5 Dy1 Dy1 72.34(12) . 2_667
N4 Dy1 Dy1 96.59(13) . 2_667
N1 Dy1 Dy1 96.75(14) 2_667 2_667
C14 S1 C17 91.4(4) . .
C5 O1 Dy1 126.0(4) . 2_667
C5 O1 Dy1 118.5(4) . .
Dy1 O1 Dy1 114.46(17) 2_667 .
C8 O2 Dy1 133.7(4) . .
C18 O3 Dy1 137.9(5) . .
C20 O4 Dy1 132.4(4) . .
C22 O5 Dy1 124.0(5) . .
C22 O5 H5 118.0 . .
Dy1 O5 H5 118.0 . .
C1 N1 C4 118.3(6) . .
C1 N1 Dy1 124.2(5) . 2_667
C4 N1 Dy1 117.5(4) . 2_667
C2 N2 C3 116.5(6) . .
C5 N3 N4 110.1(5) . .
C6 N4 N3 111.2(5) . .
C6 N4 Dy1 129.6(5) . .
N3 N4 Dy1 119.1(4) . .
N1 C1 C2 120.4(7) . .
N1 C1 H1 119.8 . .
C2 C1 H1 119.8 . .
N2 C2 C1 122.3(7) . .
N2 C2 H2 118.9 . .
C1 C2 H2 118.9 . .
N2 C3 C4 123.3(7) . .
N2 C3 H3 118.3 . .
C4 C3 H3 118.3 . .
N1 C4 C3 119.1(6) . .
N1 C4 C5 115.6(6) . .
C3 C4 C5 125.3(6) . .
N3 C5 O1 125.5(6) . .
N3 C5 C4 118.3(6) . .
O1 C5 C4 116.3(6) . .
N4 C6 C7 124.0(6) . .
N4 C6 H6 118.0 . .
C7 C6 H6 118.0 . .
C12 C7 C8 120.3(6) . .
C12 C7 C6 116.4(6) . .
C8 C7 C6 123.3(6) . .
O2 C8 C9 120.4(6) . .
O2 C8 C7 123.9(6) . .
C9 C8 C7 115.6(6) . .
C10 C9 C8 122.7(7) . .
C10 C9 H9 118.7 . .
C8 C9 H9 118.7 . .
C9 C10 C11 122.8(7) . .
C9 C10 H10 118.6 . .
C11 C10 H10 118.6 . .
C12 C11 C10 115.4(6) . .
C12 C11 C13 122.1(7) . .
C10 C11 C13 122.4(7) . .
C11 C12 C7 123.2(7) . .
C11 C12 H12 118.4 . .
C7 C12 H12 118.4 . .
C11 C13 H13A 109.5 . .
C11 C13 H13B 109.5 . .
H13A C13 H13B 109.5 . .
C11 C13 H13C 109.5 . .
H13A C13 H13C 109.5 . .
H13B C13 H13C 109.5 . .
C15 C14 S1 113.4(7) . .
C15 C14 H14 123.3 . .
S1 C14 H14 123.3 . .
C14 C15 C16 112.1(8) . .
C14 C15 H15 123.9 . .
C16 C15 H15 123.9 . .
C17 C16 C15 112.0(7) . .
C17 C16 H16 124.0 . .
C15 C16 H16 124.0 . .
C16 C17 C18 131.1(7) . .
C16 C17 S1 111.2(6) . .
C18 C17 S1 117.7(5) . .
O3 C18 C19 123.6(7) . .
O3 C18 C17 118.4(7) . .
C19 C18 C17 118.0(6) . .
C20 C19 C18 121.7(7) . .
C20 C19 H19 119.2 . .
C18 C19 H19 119.2 . .
O4 C20 C19 129.0(7) . .
O4 C20 C21 113.0(6) . .
C19 C20 C21 117.9(6) . .
F2 C21 F1 106.9(7) . .
F2 C21 F3 107.1(7) . .
F1 C21 F3 105.9(7) . .
F2 C21 C20 111.4(7) . .
F1 C21 C20 114.0(6) . .
F3 C21 C20 111.1(6) . .
O5 C22 H22A 109.5 . .
O5 C22 H22B 109.5 . .
H22A C22 H22B 109.5 . .
O5 C22 H22C 109.5 . .
H22A C22 H22C 109.5 . .
H22B C22 H22C 109.5 . .
Cl2 C23 Cl1 109.1(9) . .
Cl2 C23 H23A 109.9 . .
Cl1 C23 H23A 109.9 . .
Cl2 C23 H23B 109.9 . .
Cl1 C23 H23B 109.9 . .
H23A C23 H23B 108.3 . .

loop_
_geom_bond_atom_site_label_1
_geom_bond_atom_site_label_2
_geom_bond_distance
_geom_bond_site_symmetry_2
Dy1 O2 2.196(5) .
Dy1 O1 2.366(5) 2_667
Dy1 O4 2.372(5) .
Dy1 O3 2.375(5) .
Dy1 O1 2.382(4) .
Dy1 O5 2.414(5) .
Dy1 N4 2.455(6) .
Dy1 N1 2.556(6) 2_667
Dy1 Dy1 3.992(2) 2_667
S1 C14 1.698(9) .
S1 C17 1.726(8) .
F1 C21 1.339(9) .
F2 C21 1.323(11) .
F3 C21 1.346(10) .
O1 C5 1.308(8) .
O2 C8 1.309(8) .
O3 C18 1.229(9) .
O4 C20 1.296(8) .
O5 C22 1.428(9) .
O5 H5 0.9500 .
N1 C1 1.322(9) .
N1 C4 1.356(9) .
N2 C2 1.318(10) .
N2 C3 1.323(10) .
N3 C5 1.303(9) .
N3 N4 1.415(8) .
N4 C6 1.302(9) .
C1 C2 1.398(11) .
C1 H1 0.9500 .
C2 H2 0.9500 .
C3 C4 1.386(10) .
C3 H3 0.9500 .
C4 C5 1.470(10) .
C6 C7 1.458(9) .
C6 H6 0.9500 .
C7 C12 1.402(10) .
C7 C8 1.416(10) .
C8 C9 1.407(10) .
C9 C10 1.354(11) .
C9 H9 0.9500 .
C10 C11 1.403(11) .
C10 H10 0.9500 .
C11 C12 1.382(10) .
C11 C13 1.500(10) .
C12 H12 0.9500 .
C13 H13A 0.9800 .
C13 H13B 0.9800 .
C13 H13C 0.9800 .
C14 C15 1.346(12) .
C14 H14 0.9500 .
C15 C16 1.426(11) .
C15 H15 0.9500 .
C16 C17 1.377(11) .
C16 H16 0.9500 .
C17 C18 1.477(10) .
C18 C19 1.428(11) .
C19 C20 1.347(11) .
C19 H19 0.9500 .
C20 C21 1.529(10) .
C22 H22A 0.9800 .
C22 H22B 0.9800 .
C22 H22C 0.9800 .
Cl1 C23 1.777(17) .
Cl2 C23 1.737(16) .
C23 H23A 0.9900 .
C23 H23B 0.9900 .

loop_
_geom_hbond_atom_site_label_D
_geom_hbond_atom_site_label_H
_geom_hbond_atom_site_label_A
_geom_hbond_distance_DH
_geom_hbond_distance_HA
_geom_hbond_distance_DA
_geom_hbond_angle_DHA
_geom_hbond_site_symmetry_A
_geom_hbond_publ_flag
C23 H23A O3 0.99 2.61 3.476(16) 145.7 . yes
C22 H22C Cl1 0.98 2.90 3.832(11) 159.2 2_667 yes
C22 H22B F2 0.98 2.51 3.093(10) 118.2 2_667 yes
C22 H22A O2 0.98 2.45 3.075(10) 121.4 . yes
C6 H6 N2 0.95 2.53 3.426(9) 157.7 2_657 yes
C2 H2 Cl2 0.95 2.82 3.303(9) 112.8 1_656 yes
O5 H5 O4 0.95 2.17 2.739(7) 117.2 2_667 yes
O5 H5 F3 0.95 2.37 3.232(8) 150.4 2_667 yes
C23 H23A O3 0.99 2.61 3.476(16) 145.7 . yes
C22 H22C Cl1 0.98 2.90 3.832(11) 159.2 2_667 yes
C22 H22B F2 0.98 2.51 3.093(10) 118.2 2_667 yes
C22 H22A O2 0.98 2.45 3.075(10) 121.4 . yes
C6 H6 N2 0.95 2.53 3.426(9) 157.7 2_657 yes
C2 H2 Cl2 0.95 2.82 3.303(9) 112.8 1_656 yes
O5 H5 O4 0.95 2.17 2.739(7) 117.2 2_667 yes
O5 H5 F3 0.95 2.37 3.232(8) 150.4 2_667 yes
C23 H23A O3 0.99 2.61 3.476(16) 145.7 . yes
C22 H22C Cl1 0.98 2.90 3.832(11) 159.2 2_667 yes
C22 H22B F2 0.98 2.51 3.093(10) 118.2 2_667 yes
C22 H22A O2 0.98 2.45 3.075(10) 121.4 . yes
C6 H6 N2 0.95 2.53 3.426(9) 157.7 2_657 yes
C2 H2 Cl2 0.95 2.82 3.303(9) 112.8 1_656 yes

loop_
_geom_torsion_atom_site_label_1
_geom_torsion_atom_site_label_2
_geom_torsion_atom_site_label_3
_geom_torsion_atom_site_label_4
_geom_torsion
_geom_torsion_site_symmetry_1
C5 N3 N4 C6 -169.0(6) .
C5 N3 N4 Dy1 13.6(7) .
C4 N1 C1 C2 -3.2(10) .
Dy1 N1 C1 C2 175.5(5) 2_667
C3 N2 C2 C1 0.5(11) .
N1 C1 C2 N2 1.0(12) .
C2 N2 C3 C4 0.4(11) .
C1 N1 C4 C3 3.9(10) .
Dy1 N1 C4 C3 -174.8(5) 2_667
C1 N1 C4 C5 -178.4(6) .
Dy1 N1 C4 C5 2.8(8) 2_667
N2 C3 C4 N1 -2.6(11) .
N2 C3 C4 C5 180.0(7) .
N4 N3 C5 O1 -0.7(9) .
N4 N3 C5 C4 178.9(6) .
Dy1 O1 C5 N3 179.5(5) 2_667
Dy1 O1 C5 N3 -12.9(9) .
Dy1 O1 C5 C4 0.0(8) 2_667
Dy1 O1 C5 C4 167.5(4) .
N1 C4 C5 N3 178.5(6) .
C3 C4 C5 N3 -4.0(11) .
N1 C4 C5 O1 -1.9(9) .
C3 C4 C5 O1 175.5(6) .
N3 N4 C6 C7 179.7(6) .
Dy1 N4 C6 C7 -3.3(10) .
N4 C6 C7 C12 168.9(7) .
N4 C6 C7 C8 -13.2(11) .
Dy1 O2 C8 C9 -143.6(6) .
Dy1 O2 C8 C7 38.0(10) .
C12 C7 C8 O2 176.1(7) .
C6 C7 C8 O2 -1.6(11) .
C12 C7 C8 C9 -2.4(10) .
C6 C7 C8 C9 179.9(7) .
O2 C8 C9 C10 -177.1(7) .
C7 C8 C9 C10 1.4(11) .
C8 C9 C10 C11 -0.4(12) .
C9 C10 C11 C12 0.2(11) .
C9 C10 C11 C13 179.8(8) .
C10 C11 C12 C7 -1.2(11) .
C13 C11 C12 C7 179.2(7) .
C8 C7 C12 C11 2.4(11) .
C6 C7 C12 C11 -179.8(7) .
C17 S1 C14 C15 -0.1(8) .
S1 C14 C15 C16 1.0(11) .
C14 C15 C16 C17 -1.6(12) .
C15 C16 C17 C18 -177.7(8) .
C15 C16 C17 S1 1.4(9) .
C14 S1 C17 C16 -0.8(7) .
C14 S1 C17 C18 178.5(7) .
Dy1 O3 C18 C19 -17.4(12) .
Dy1 O3 C18 C17 162.3(5) .
C16 C17 C18 O3 175.6(8) .
S1 C17 C18 O3 -3.5(9) .
C16 C17 C18 C19 -4.7(12) .
S1 C17 C18 C19 176.2(6) .
O3 C18 C19 C20 -3.8(12) .
C17 C18 C19 C20 176.5(7) .
Dy1 O4 C20 C19 15.0(11) .
Dy1 O4 C20 C21 -170.2(5) .
C18 C19 C20 O4 4.2(12) .
C18 C19 C20 C21 -170.3(7) .
O4 C20 C21 F2 -77.5(8) .
C19 C20 C21 F2 97.9(8) .
O4 C20 C21 F1 161.5(6) .
C19 C20 C21 F1 -23.2(11) .
O4 C20 C21 F3 41.8(9) .
C19 C20 C21 F3 -142.8(7) .
